data_4327295
loop_
_publ_author_name
'Martin Minelli'
'Frances Namuswe'
'Daniel Jeffrey'
'Amy L. Morrow'
'Ilia A. Guzei'
'Dale Swenson'
'Eberhard Bothe'
'Thomas Weyherm\"uller'

_publ_section_title
;
 Synthesis, Structure, and Characterization of Molybdenum(VI) Imido
 Complexes with N-Salicylidene-2-aminophenol
;
_journal_name_full 'Inorganic Chemistry'
_journal_page_first 5455
_journal_page_last 5464
_journal_paper_doi 10.1021/ic060370+
_journal_volume 45
_journal_year 2006
_chemical_formula_sum 'C31 H32 Mo N4 O3'
_chemical_formula_weight 604.55
_chemical_name_systematic
; 
 ? 
;
_space_group_IT_number 14
_symmetry_cell_setting monoclinic
_symmetry_space_group_name_Hall '-P 2ybc'
_symmetry_space_group_name_H-M 'P 1 21/c 1'
_atom_sites_solution_hydrogens geom
_atom_sites_solution_primary direct
_atom_sites_solution_secondary difmap
_audit_creation_method SHELXL-97
_cell_angle_alpha 90.00
_cell_angle_beta 99.995(5)
_cell_angle_gamma 90.00
_cell_formula_units_Z 4
_cell_length_a 8.8469(5)
_cell_length_b 12.7485(7)
_cell_length_c 25.1199(14)
_cell_measurement_temperature 100(2)
_cell_volume 2790.1(3)
_computing_cell_refinement 'Nonius Collect Software'
_computing_data_collection 'Nonius Collect Software'
_computing_data_reduction 'Nonius Collect Software'
_computing_structure_refinement 'SHELXL-97 (Sheldrick, 1997)'
_computing_structure_solution 'SHELXS-97 (Sheldrick, 1990)'
_diffrn_ambient_temperature 100(2)
_diffrn_measured_fraction_theta_full 0.914
_diffrn_measured_fraction_theta_max 0.914
_diffrn_measurement_device_type 'Nonius Kappa-CCD'
_diffrn_measurement_method '1706 images at 0.5 deg. stepwise rotation in omega and phi, 35 sec./frame'
_diffrn_radiation_monochromator graphite
_diffrn_radiation_source 'rotating anode, 50 kV, 80 mA'
_diffrn_radiation_type MoK\a
_diffrn_radiation_wavelength 0.71073
_diffrn_reflns_av_R_equivalents 0.0737
_diffrn_reflns_av_sigmaI/netI 0.0612
_diffrn_reflns_limit_h_max 12
_diffrn_reflns_limit_h_min -12
_diffrn_reflns_limit_k_max 17
_diffrn_reflns_limit_k_min -17
_diffrn_reflns_limit_l_max 35
_diffrn_reflns_limit_l_min -35
_diffrn_reflns_number 21653
_diffrn_reflns_theta_full 30.00
_diffrn_reflns_theta_max 30.00
_diffrn_reflns_theta_min 2.94
_exptl_absorpt_coefficient_mu 0.509
_exptl_absorpt_correction_type none
_exptl_crystal_colour red
_exptl_crystal_density_diffrn 1.439
_exptl_crystal_description 'transparent parallelepiped'
_exptl_crystal_F_000 1248
_exptl_crystal_size_max 0.08
_exptl_crystal_size_mid 0.08
_exptl_crystal_size_min 0.04
_refine_diff_density_max 0.994
_refine_diff_density_min -1.318
_refine_diff_density_rms 0.081
_refine_ls_extinction_method none
_refine_ls_goodness_of_fit_ref 1.065
_refine_ls_hydrogen_treatment mixed
_refine_ls_matrix_type full
_refine_ls_number_parameters 358
_refine_ls_number_reflns 7440
_refine_ls_number_restraints 6
_refine_ls_restrained_S_all 1.066
_refine_ls_R_factor_all 0.0765
_refine_ls_R_factor_gt 0.0544
_refine_ls_shift/su_max 0.002
_refine_ls_shift/su_mean 0.000
_refine_ls_structure_factor_coef Fsqd
_refine_ls_weighting_details 'calc w=1/[\s^2^(Fo^2^)+(0.0797P)^2^+0.7451P] where P=(Fo^2^+2Fc^2^)/3'
_refine_ls_weighting_scheme calc
_refine_ls_wR_factor_gt 0.1391
_refine_ls_wR_factor_ref 0.1510
_reflns_number_gt 5638
_reflns_number_total 7440
_reflns_threshold_expression >2sigma(I)
_cod_data_source_file ic0603702Bsi20060306_025323_8.cif
_cod_data_source_block 9
_cod_database_code 4327295

loop_
_symmetry_equiv_pos_as_xyz
'x, y, z'
'-x, y+1/2, -z+1/2'
'-x, -y, -z'
'x, -y-1/2, z-1/2'

loop_
_atom_site_label
_atom_site_type_symbol
_atom_site_fract_x
_atom_site_fract_y
_atom_site_fract_z
_atom_site_U_iso_or_equiv
_atom_site_adp_type
_atom_site_occupancy
_atom_site_symmetry_multiplicity
_atom_site_calc_flag
_atom_site_refinement_flags
_atom_site_disorder_assembly
_atom_site_disorder_group
Mo1 Mo 1.23321(3) 0.160819(19) 0.888589(10) 0.03641(10) Uani 1 1 d D . .
O1 O 1.1024(10) 0.0355(5) 0.8677(3) 0.0455(13) Uani 0.536(3) 1 d PD A 1
C2 C 1.0400(12) -0.0373(8) 0.8953(3) 0.0375(14) Uani 0.536(3) 1 d PG A 1
C3 C 0.9211(16) -0.0965(13) 0.8666(3) 0.0478(14) Uani 0.536(3) 1 d PG A 1
H3 H 0.8839 -0.0813 0.8296 0.057 Uiso 0.536(3) 1 calc PR A 1
C4 C 0.8567(15) -0.1778(13) 0.8920(5) 0.0447(16) Uani 0.536(3) 1 d PG A 1
H4 H 0.7754 -0.2182 0.8723 0.054 Uiso 0.536(3) 1 calc PR A 1
C5 C 0.9112(12) -0.2000(8) 0.9461(5) 0.0440(14) Uani 0.536(3) 1 d PG A 1
H5 H 0.8671 -0.2556 0.9634 0.053 Uiso 0.536(3) 1 calc PR A 1
C6 C 1.0300(9) -0.1409(6) 0.9748(3) 0.0410(14) Uani 0.536(3) 1 d PG A 1
H6 H 1.0673 -0.1561 1.0118 0.049 Uiso 0.536(3) 1 calc PR A 1
C7 C 1.0945(8) -0.0596(5) 0.9494(2) 0.0353(13) Uani 0.536(3) 1 d PGD A 1
C8 C 1.2177(7) -0.0029(4) 0.9831(2) 0.0393(10) Uani 0.536(3) 1 d PD A 1
H8 H 1.2474 -0.0264 1.0193 0.047 Uiso 0.536(3) 1 calc PR A 1
N9 N 1.2910(5) 0.0770(3) 0.96805(18) 0.0362(8) Uani 0.536(3) 1 d PD A 1
C10 C 1.4127(12) 0.1241(11) 1.0044(2) 0.0329(15) Uani 0.536(3) 1 d PGD A 1
C11 C 1.4687(16) 0.0984(10) 1.0580(3) 0.0408(16) Uani 0.536(3) 1 d PG A 1
H11 H 1.4251 0.0416 1.0746 0.049 Uiso 0.536(3) 1 calc PR A 1
C12 C 1.5885(17) 0.1558(13) 1.0873(4) 0.0429(16) Uani 0.536(3) 1 d PG A 1
H12 H 1.6268 0.1383 1.1240 0.051 Uiso 0.536(3) 1 calc PR A 1
C13 C 1.6524(19) 0.2390(15) 1.0631(7) 0.0397(19) Uani 0.536(3) 1 d PG A 1
H13 H 1.7343 0.2782 1.0832 0.048 Uiso 0.536(3) 1 calc PR A 1
C14 C 1.596(2) 0.2647(13) 1.0096(7) 0.0383(17) Uani 0.536(3) 1 d PG A 1
H14 H 1.6400 0.3215 0.9930 0.046 Uiso 0.536(3) 1 calc PR A 1
C15 C 1.4766(18) 0.2072(12) 0.9802(4) 0.0330(13) Uani 0.536(3) 1 d PG A 1
O16 O 1.4205(12) 0.2330(8) 0.9281(4) 0.0409(14) Uani 0.536(3) 1 d PD A 1
O1X O 1.4233(14) 0.2078(10) 0.9373(5) 0.0409(14) Uani 0.464(3) 1 d PD A 2
C2X C 1.467(2) 0.1995(14) 0.9912(4) 0.0330(13) Uani 0.464(3) 1 d PG A 2
C3X C 1.582(3) 0.2656(16) 1.0165(8) 0.0383(17) Uani 0.464(3) 1 d PG A 2
H3X H 1.6175 0.3217 0.9969 0.046 Uiso 0.464(3) 1 calc PR A 2
C4X C 1.647(2) 0.2496(18) 1.0704(8) 0.0397(19) Uani 0.464(3) 1 d PG A 2
H4X H 1.7256 0.2948 1.0877 0.048 Uiso 0.464(3) 1 calc PR A 2
C5X C 1.595(2) 0.1675(16) 1.0991(5) 0.0429(16) Uani 0.464(3) 1 d PG A 2
H5X H 1.6393 0.1566 1.1359 0.051 Uiso 0.464(3) 1 calc PR A 2
C6X C 1.480(2) 0.1015(12) 1.0738(3) 0.0408(16) Uani 0.464(3) 1 d PG A 2
H6X H 1.4448 0.0454 1.0934 0.049 Uiso 0.464(3) 1 calc PR A 2
C7X C 1.4156(15) 0.1175(12) 1.0199(3) 0.0329(15) Uani 0.464(3) 1 d PGD A 2
C8X C 1.2963(7) 0.0434(5) 0.9989(3) 0.0393(10) Uani 0.464(3) 1 d PD A 2
H8X H 1.2747 -0.0094 1.0231 0.047 Uiso 0.464(3) 1 calc PR A 2
N9X N 1.2154(6) 0.0412(4) 0.9505(2) 0.0362(8) Uani 0.464(3) 1 d PD A 2
C10X C 1.0992(10) -0.0342(6) 0.9335(3) 0.0353(13) Uani 0.464(3) 1 d PGD A 2
C11X C 1.0530(11) -0.1143(7) 0.9647(3) 0.0410(14) Uani 0.464(3) 1 d PG A 2
H11X H 1.0976 -0.1204 1.0018 0.049 Uiso 0.464(3) 1 calc PR A 2
C12X C 0.9416(15) -0.1854(9) 0.9415(5) 0.0440(14) Uani 0.464(3) 1 d PG A 2
H12X H 0.9100 -0.2401 0.9628 0.053 Uiso 0.464(3) 1 calc PR A 2
C13X C 0.8763(19) -0.1763(15) 0.8872(6) 0.0447(16) Uani 0.464(3) 1 d PG A 2
H13X H 0.8002 -0.2249 0.8714 0.054 Uiso 0.464(3) 1 calc PR A 2
C14X C 0.9225(19) -0.0962(15) 0.8561(4) 0.0478(14) Uani 0.464(3) 1 d PG A 2
H14X H 0.8779 -0.0901 0.8190 0.057 Uiso 0.464(3) 1 calc PR A 2
C15X C 1.0339(15) -0.0251(9) 0.8793(3) 0.0375(14) Uani 0.464(3) 1 d PG A 2
O16X O 1.0818(12) 0.0561(6) 0.8514(3) 0.0455(13) Uani 0.464(3) 1 d PD A 2
N21 N 1.2522(3) 0.24428(19) 0.82410(11) 0.0399(6) Uani 1 1 d . A .
H21 H 1.1961 0.3010 0.8162 0.048 Uiso 1 1 calc R . .
C22 C 1.3541(4) 0.2130(3) 0.79140(13) 0.0433(7) Uani 1 1 d . . .
C23 C 1.3909(5) 0.2659(4) 0.74680(17) 0.0648(11) Uani 1 1 d . A .
H23 H 1.3490 0.3331 0.7367 0.078 Uiso 1 1 calc R . .
C24 C 1.4922(6) 0.2166(5) 0.71726(19) 0.0832(16) Uani 1 1 d . . .
H24 H 1.5171 0.2506 0.6862 0.100 Uiso 1 1 calc R A .
C25 C 1.5554(5) 0.1213(5) 0.73206(17) 0.0724(13) Uani 1 1 d . A .
H25 H 1.6245 0.0906 0.7115 0.087 Uiso 1 1 calc R . .
C26 C 1.5213(5) 0.0694(4) 0.77561(16) 0.0595(10) Uani 1 1 d . . .
H26 H 1.5651 0.0025 0.7851 0.071 Uiso 1 1 calc R A .
C27 C 1.4211(4) 0.1150(3) 0.80645(13) 0.0442(7) Uani 1 1 d . A .
N28 N 1.3830(3) 0.07507(17) 0.85035(10) 0.0351(5) Uani 1 1 d . A .
H28 H 1.4195 0.0142 0.8632 0.042 Uiso 1 1 calc R . .
N31 N 1.0970(3) 0.24816(19) 0.90526(11) 0.0377(5) Uani 1 1 d . A .
C32 C 0.9854(4) 0.3239(2) 0.90674(13) 0.0383(6) Uani 1 1 d . . .
C33 C 1.0311(4) 0.4272(2) 0.92303(14) 0.0448(7) Uani 1 1 d . A .
C34 C 0.9153(5) 0.5009(3) 0.92433(17) 0.0560(9) Uani 1 1 d . . .
H34 H 0.9434 0.5708 0.9348 0.067 Uiso 1 1 calc R A .
C35 C 0.7621(4) 0.4764(3) 0.91103(16) 0.0543(9) Uani 1 1 d . A .
C36 C 0.7193(4) 0.3743(3) 0.89532(14) 0.0483(8) Uani 1 1 d . . .
H36 H 0.6135 0.3572 0.8860 0.058 Uiso 1 1 calc R A .
C37 C 0.8291(4) 0.2970(3) 0.89312(13) 0.0428(7) Uani 1 1 d . A .
C38 C 1.1976(5) 0.4547(3) 0.93712(19) 0.0603(10) Uani 1 1 d . . .
H38A H 1.2408 0.4616 0.9039 0.090 Uiso 1 1 calc R A .
H38B H 1.2521 0.3992 0.9597 0.090 Uiso 1 1 calc R . .
H38C H 1.2090 0.5212 0.9569 0.090 Uiso 1 1 calc R . .
C39 C 0.6382(6) 0.5578(3) 0.9127(2) 0.0745(13) Uani 1 1 d . . .
H39A H 0.6112 0.5910 0.8772 0.112 Uiso 1 1 calc R A .
H39B H 0.6760 0.6111 0.9399 0.112 Uiso 1 1 calc R . .
H39C H 0.5472 0.5238 0.9222 0.112 Uiso 1 1 calc R . .
C40 C 0.7814(5) 0.1873(3) 0.87618(18) 0.0580(9) Uani 1 1 d . . .
H40A H 0.6768 0.1746 0.8826 0.087 Uiso 1 1 calc R A .
H40B H 0.8517 0.1372 0.8972 0.087 Uiso 1 1 calc R . .
H40C H 0.7845 0.1783 0.8376 0.087 Uiso 1 1 calc R . .
O41 O 1.1373(4) 0.4561(2) 0.79452(13) 0.0684(8) Uani 1 1 d . . .
C42 C 1.0082(5) 0.4920(3) 0.78288(16) 0.0587(10) Uani 1 1 d . . .
C43 C 0.9853(7) 0.6078(4) 0.7860(2) 0.0791(14) Uani 1 1 d . . .
H43A H 1.0631 0.6373 0.8146 0.119 Uiso 1 1 calc R . .
H43B H 0.8828 0.6221 0.7941 0.119 Uiso 1 1 calc R . .
H43C H 0.9950 0.6400 0.7513 0.119 Uiso 1 1 calc R . .
C44 C 0.8735(6) 0.4248(4) 0.76245(19) 0.0714(12) Uani 1 1 d . . .
H44A H 0.9047 0.3509 0.7648 0.107 Uiso 1 1 calc R . .
H44B H 0.8334 0.4428 0.7247 0.107 Uiso 1 1 calc R . .
H44C H 0.7936 0.4363 0.7844 0.107 Uiso 1 1 calc R . .

loop_
_atom_site_aniso_label
_atom_site_aniso_U_11
_atom_site_aniso_U_22
_atom_site_aniso_U_33
_atom_site_aniso_U_23
_atom_site_aniso_U_13
_atom_site_aniso_U_12
Mo1 0.03510(16) 0.03625(14) 0.04033(15) 0.00287(9) 0.01343(11) 0.00202(10)
O1 0.061(3) 0.033(3) 0.049(4) 0.006(2) 0.026(3) -0.008(2)
C2 0.048(2) 0.038(3) 0.033(5) -0.002(3) 0.025(4) -0.0035(19)
C3 0.056(2) 0.0487(17) 0.045(3) -0.012(3) 0.025(3) -0.0103(16)
C4 0.040(4) 0.0460(17) 0.055(3) -0.0107(18) 0.025(3) -0.006(2)
C5 0.039(5) 0.042(3) 0.061(3) 0.003(2) 0.035(3) 0.000(2)
C6 0.044(4) 0.042(4) 0.043(3) 0.008(2) 0.024(3) 0.007(3)
C7 0.0350(19) 0.032(3) 0.044(4) 0.000(2) 0.020(3) 0.000(2)
C8 0.036(3) 0.037(2) 0.049(3) 0.0057(18) 0.020(2) 0.0070(16)
N9 0.034(2) 0.034(2) 0.044(2) 0.0002(15) 0.0179(19) 0.0035(14)
C10 0.0321(18) 0.045(2) 0.024(4) -0.001(4) 0.011(3) 0.0089(16)
C11 0.048(3) 0.0417(17) 0.039(5) 0.003(4) 0.024(4) 0.0089(17)
C12 0.055(3) 0.057(4) 0.020(4) -0.003(3) 0.016(3) 0.025(2)
C13 0.0338(19) 0.051(4) 0.035(4) -0.015(3) 0.008(3) 0.009(2)
C14 0.031(3) 0.0479(16) 0.040(4) 0.001(2) 0.017(3) 0.0067(19)
C15 0.029(2) 0.053(3) 0.021(4) 0.004(3) 0.015(3) 0.0108(17)
O16 0.0353(14) 0.057(5) 0.029(4) 0.013(3) 0.0035(18) 0.010(3)
O1X 0.0353(14) 0.057(5) 0.029(4) 0.013(3) 0.0035(18) 0.010(3)
C2X 0.029(2) 0.053(3) 0.021(4) 0.004(3) 0.015(3) 0.0108(17)
C3X 0.031(3) 0.0479(16) 0.040(4) 0.001(2) 0.017(3) 0.0067(19)
C4X 0.0338(19) 0.051(4) 0.035(4) -0.015(3) 0.008(3) 0.009(2)
C5X 0.055(3) 0.057(4) 0.020(4) -0.003(3) 0.016(3) 0.025(2)
C6X 0.048(3) 0.0417(17) 0.039(5) 0.003(4) 0.024(4) 0.0089(17)
C7X 0.0321(18) 0.045(2) 0.024(4) -0.001(4) 0.011(3) 0.0089(16)
C8X 0.036(3) 0.037(2) 0.049(3) 0.0057(18) 0.020(2) 0.0070(16)
N9X 0.034(2) 0.034(2) 0.044(2) 0.0002(15) 0.0179(19) 0.0035(14)
C10X 0.0350(19) 0.032(3) 0.044(4) 0.000(2) 0.020(3) 0.000(2)
C11X 0.044(4) 0.042(4) 0.043(3) 0.008(2) 0.024(3) 0.007(3)
C12X 0.039(5) 0.042(3) 0.061(3) 0.003(2) 0.035(3) 0.000(2)
C13X 0.040(4) 0.0460(17) 0.055(3) -0.0107(18) 0.025(3) -0.006(2)
C14X 0.056(2) 0.0487(17) 0.045(3) -0.012(3) 0.025(3) -0.0103(16)
C15X 0.048(2) 0.038(3) 0.033(5) -0.002(3) 0.025(4) -0.0035(19)
O16X 0.061(3) 0.033(3) 0.049(4) 0.006(2) 0.026(3) -0.008(2)
N21 0.0370(15) 0.0393(12) 0.0420(13) 0.0068(10) 0.0032(12) -0.0017(11)
C22 0.0334(17) 0.0555(18) 0.0404(15) 0.0083(13) 0.0048(14) -0.0069(14)
C23 0.052(2) 0.086(3) 0.055(2) 0.026(2) 0.008(2) -0.011(2)
C24 0.063(3) 0.134(5) 0.058(2) 0.024(3) 0.026(2) -0.018(3)
C25 0.049(3) 0.120(4) 0.053(2) 0.000(2) 0.021(2) -0.004(3)
C26 0.045(2) 0.083(3) 0.054(2) -0.0106(19) 0.0175(18) 0.0020(19)
C27 0.0383(18) 0.0541(17) 0.0427(15) -0.0026(13) 0.0142(14) -0.0044(14)
N28 0.0389(14) 0.0314(10) 0.0391(12) 0.0059(9) 0.0181(11) 0.0082(9)
N31 0.0287(13) 0.0406(12) 0.0449(13) -0.0017(10) 0.0094(11) -0.0013(10)
C32 0.0347(16) 0.0403(14) 0.0406(14) 0.0003(11) 0.0086(13) 0.0037(12)
C33 0.0392(18) 0.0419(15) 0.0557(18) -0.0013(13) 0.0145(16) 0.0014(13)
C34 0.053(2) 0.0447(17) 0.075(2) 0.0024(16) 0.025(2) 0.0079(15)
C35 0.049(2) 0.0571(19) 0.063(2) 0.0128(17) 0.0254(19) 0.0176(17)
C36 0.0342(18) 0.065(2) 0.0477(17) 0.0102(15) 0.0122(15) 0.0073(15)
C37 0.0323(16) 0.0557(17) 0.0416(15) 0.0028(13) 0.0100(14) -0.0001(14)
C38 0.044(2) 0.0485(18) 0.089(3) -0.0207(18) 0.015(2) -0.0064(16)
C39 0.061(3) 0.074(3) 0.096(3) 0.018(2) 0.034(3) 0.028(2)
C40 0.039(2) 0.069(2) 0.068(2) -0.0142(19) 0.0143(19) -0.0095(17)
O41 0.0520(18) 0.0667(16) 0.087(2) 0.0276(15) 0.0144(16) 0.0170(14)
C42 0.063(3) 0.065(2) 0.0508(19) 0.0148(16) 0.0181(19) 0.0157(19)
C43 0.090(4) 0.073(3) 0.071(3) 0.005(2) 0.005(3) 0.032(3)
C44 0.064(3) 0.085(3) 0.069(3) 0.023(2) 0.023(2) 0.001(2)

loop_
_atom_type_symbol
_atom_type_description
_atom_type_scat_dispersion_real
_atom_type_scat_dispersion_imag
_atom_type_scat_source
C C 0.0033 0.0016 'International Tables Vol C Tables 4.2.6.8 and 6.1.1.4'
H H 0.0000 0.0000 'International Tables Vol C Tables 4.2.6.8 and 6.1.1.4'
N N 0.0061 0.0033 'International Tables Vol C Tables 4.2.6.8 and 6.1.1.4'
O O 0.0106 0.0060 'International Tables Vol C Tables 4.2.6.8 and 6.1.1.4'
Mo Mo -1.6832 0.6857 'International Tables Vol C Tables 4.2.6.8 and 6.1.1.4'

loop_
_geom_angle_atom_site_label_1
_geom_angle_atom_site_label_2
_geom_angle_atom_site_label_3
_geom_angle
N31 Mo1 N21 90.79(11)
N31 Mo1 O1 100.5(3)
N21 Mo1 O1 110.25(18)
N31 Mo1 O1X 101.9(6)
N21 Mo1 O1X 99.2(3)
O1 Mo1 O1X 142.5(4)
N31 Mo1 O16 97.7(5)
N21 Mo1 O16 88.8(3)
O1 Mo1 O16 153.3(3)
O1X Mo1 O16 11.3(4)
N31 Mo1 O16X 95.9(4)
N21 Mo1 O16X 97.0(2)
O1 Mo1 O16X 14.3(2)
O1X Mo1 O16X 155.7(5)
O16 Mo1 O16X 165.1(5)
N31 Mo1 N28 165.85(11)
N21 Mo1 N28 75.62(10)
O1 Mo1 N28 81.0(3)
O1X Mo1 N28 84.5(6)
O16 Mo1 N28 86.1(5)
O16X Mo1 N28 82.1(4)
N31 Mo1 N9X 97.76(16)
N21 Mo1 N9X 168.91(15)
O1 Mo1 N9X 61.3(2)
O1X Mo1 N9X 86.0(3)
O16 Mo1 N9X 97.0(3)
O16X Mo1 N9X 75.2(2)
N28 Mo1 N9X 95.27(14)
N31 Mo1 N9 98.68(14)
N21 Mo1 N9 161.85(15)
O1 Mo1 N9 83.34(19)
O1X Mo1 N9 63.8(3)
O16 Mo1 N9 74.7(2)
O16X Mo1 N9 97.4(2)
N28 Mo1 N9 95.47(13)
N9X Mo1 N9 22.40(18)
C2 O1 Mo1 134.1(6)
O1 C2 C3 116.8(7)
O1 C2 C7 123.1(7)
C3 C2 C7 120.0
C2 C3 C4 120.0
C5 C4 C3 120.0
C4 C5 C6 120.0
C5 C6 C7 120.0
C6 C7 C2 120.0
C6 C7 C8 115.5(5)
C2 C7 C8 124.5(5)
N9 C8 C7 125.7(5)
C8 N9 C10 120.4(6)
C8 N9 Mo1 125.7(4)
C10 N9 Mo1 113.7(5)
C11 C10 C15 120.0
C11 C10 N9 128.8(7)
C15 C10 N9 111.2(7)
C12 C11 C10 120.0
C11 C12 C13 120.0
C12 C13 C14 120.0
C13 C14 C15 120.0
O16 C15 C14 120.1(10)
O16 C15 C10 119.9(10)
C14 C15 C10 120.0
C15 O16 Mo1 120.0(8)
C2X O1X Mo1 131.2(11)
O1X C2X C3X 118.1(11)
O1X C2X C7X 121.2(11)
C3X C2X C7X 120.0
C4X C3X C2X 120.0
C5X C4X C3X 120.0
C4X C5X C6X 120.0
C7X C6X C5X 120.0
C6X C7X C2X 120.0
C6X C7X C8X 114.2(8)
C2X C7X C8X 125.8(9)
N9X C8X C7X 127.2(7)
C8X N9X C10X 123.4(6)
C8X N9X Mo1 123.3(4)
C10X N9X Mo1 113.1(4)
C11X C10X C15X 120.0
C11X C10X N9X 126.6(6)
C15X C10X N9X 113.3(6)
C10X C11X C12X 120.0
C11X C12X C13X 120.0
C14X C13X C12X 120.0
C15X C14X C13X 120.0
O16X C15X C14X 122.9(8)
O16X C15X C10X 117.1(8)
C14X C15X C10X 120.0
C15X O16X Mo1 120.7(6)
C22 N21 Mo1 119.4(2)
N21 C22 C23 127.4(3)
N21 C22 C27 112.6(3)
C23 C22 C27 120.0(3)
C22 C23 C24 117.8(4)
C25 C24 C23 121.6(4)
C26 C25 C24 121.1(4)
C25 C26 C27 119.7(4)
N28 C27 C26 125.8(3)
N28 C27 C22 114.4(3)
C26 C27 C22 119.8(3)
C27 N28 Mo1 117.6(2)
C32 N31 Mo1 167.4(2)
N31 C32 C37 119.9(3)
N31 C32 C33 119.1(3)
C37 C32 C33 121.0(3)
C34 C33 C32 117.3(3)
C34 C33 C38 122.3(3)
C32 C33 C38 120.4(3)
C35 C34 C33 122.6(4)
C34 C35 C36 119.3(3)
C34 C35 C39 121.7(4)
C36 C35 C39 119.0(4)
C37 C36 C35 121.0(3)
C36 C37 C32 118.8(3)
C36 C37 C40 120.5(3)
C32 C37 C40 120.8(3)
O41 C42 C44 121.9(4)
O41 C42 C43 119.2(5)
C44 C42 C43 118.7(4)

loop_
_geom_bond_atom_site_label_1
_geom_bond_atom_site_label_2
_geom_bond_distance
Mo1 N31 1.744(2)
Mo1 N21 1.970(2)
Mo1 O1 1.989(5)
Mo1 O1X 1.992(6)
Mo1 O16 2.002(5)
Mo1 O16X 2.004(6)
Mo1 N28 2.077(2)
Mo1 N9X 2.204(5)
Mo1 N9 2.244(5)
O1 C2 1.334(7)
C2 C3 1.3900
C2 C7 1.3900
C3 C4 1.3900
C4 C5 1.3900
C5 C6 1.3900
C6 C7 1.3900
C7 C8 1.450(9)
C8 N9 1.299(6)
N9 C10 1.419(9)
C10 C11 1.3900
C10 C15 1.3900
C11 C12 1.3900
C12 C13 1.3900
C13 C14 1.3900
C14 C15 1.3900
C15 O16 1.357(12)
O1X C2X 1.347(15)
C2X C3X 1.3900
C2X C7X 1.3900
C3X C4X 1.3900
C4X C5X 1.3900
C5X C6X 1.3900
C6X C7X 1.3900
C7X C8X 1.446(11)
C8X N9X 1.298(7)
N9X C10X 1.418(9)
C10X C11X 1.3900
C10X C15X 1.3900
C11X C12X 1.3900
C12X C13X 1.3900
C13X C14X 1.3900
C14X C15X 1.3900
C15X O16X 1.359(9)
N21 C22 1.379(4)
C22 C23 1.394(5)
C22 C27 1.407(5)
C23 C24 1.407(7)
C24 C25 1.362(8)
C25 C26 1.356(6)
C26 C27 1.401(5)
C27 N28 1.311(4)
N31 C32 1.386(4)
C32 C37 1.408(5)
C32 C33 1.417(4)
C33 C34 1.395(5)
C33 C38 1.496(5)
C34 C35 1.374(6)
C35 C36 1.394(6)
C35 C39 1.515(5)
C36 C37 1.391(5)
C37 C40 1.501(5)
O41 C42 1.218(5)
C42 C44 1.485(7)
C42 C43 1.495(6)
